data_4068611
loop_
_publ_author_name
'Zhang, Xiaoming'
'Liu, Bin'
'Liu, Ailing'
'Xie, Weilong'
'Chen, Wanzhi'

_publ_section_title
;
 Steric Bulkiness-Dependent Structural Diversity in Nickel(II) Complexes
 of N-Heterocyclic Carbenes: Synthesis and Structural Characterization of
 Tetra-, Penta-, and Hexacoordinate Nickel Complexes
;
_journal_issue 5
_journal_name_full Organometallics
_journal_page_first 1336
_journal_paper_doi 10.1021/om800982r
_journal_volume 28
_journal_year 2009
_chemical_formula_sum 'C51 H60 F12 N12 Ni P2'
_chemical_formula_weight 1189.76
_chemical_name_systematic
; 
 ? 
;
_space_group_IT_number 2
_symmetry_cell_setting triclinic
_symmetry_space_group_name_Hall '-P 1'
_symmetry_space_group_name_H-M 'P -1'
_atom_sites_solution_hydrogens geom
_atom_sites_solution_primary direct
_atom_sites_solution_secondary difmap
_audit_creation_method SHELXL-97
_cell_angle_alpha 86.581(3)
_cell_angle_beta 75.458(2)
_cell_angle_gamma 71.203(2)
_cell_formula_units_Z 2
_cell_length_a 11.8773(12)
_cell_length_b 15.6028(17)
_cell_length_c 17.647(2)
_cell_measurement_temperature 298(2)
_cell_volume 2995.9(6)
_computing_cell_refinement 'Bruker SMART'
_computing_data_collection 'Bruker SMART'
_computing_data_reduction 'Bruker SHELXTL'
_computing_molecular_graphics 'Bruker SHELXTL'
_computing_publication_material 'Bruker SHELXTL'
_computing_structure_refinement 'SHELXL-97 (Sheldrick, 1997)'
_computing_structure_solution 'SHELXS-97 (Sheldrick, 1990)'
_diffrn_ambient_temperature 298(2)
_diffrn_measured_fraction_theta_full 0.981
_diffrn_measured_fraction_theta_max 0.981
_diffrn_measurement_device_type 'CCD area detector'
_diffrn_measurement_method 'phi and omega scans'
_diffrn_radiation_monochromator graphite
_diffrn_radiation_source 'fine-focus sealed tube'
_diffrn_radiation_type MoK\a
_diffrn_radiation_wavelength 0.71073
_diffrn_reflns_av_R_equivalents 0.1015
_diffrn_reflns_av_sigmaI/netI 0.3591
_diffrn_reflns_limit_h_max 14
_diffrn_reflns_limit_h_min -14
_diffrn_reflns_limit_k_max 18
_diffrn_reflns_limit_k_min -14
_diffrn_reflns_limit_l_max 17
_diffrn_reflns_limit_l_min -20
_diffrn_reflns_number 15687
_diffrn_reflns_theta_full 25.01
_diffrn_reflns_theta_max 25.01
_diffrn_reflns_theta_min 1.80
_exptl_absorpt_coefficient_mu 0.458
_exptl_absorpt_correction_type none
_exptl_crystal_density_diffrn 1.319
_exptl_crystal_density_method 'not measured'
_exptl_crystal_F_000 1232
_exptl_crystal_size_max 0.08
_exptl_crystal_size_mid 0.11
_exptl_crystal_size_min 0.41
_refine_diff_density_max 0.331
_refine_diff_density_min -0.203
_refine_diff_density_rms 0.046
_refine_ls_extinction_method none
_refine_ls_goodness_of_fit_ref 0.657
_refine_ls_hydrogen_treatment constr
_refine_ls_matrix_type full
_refine_ls_number_parameters 789
_refine_ls_number_reflns 10370
_refine_ls_number_restraints 5
_refine_ls_restrained_S_all 0.668
_refine_ls_R_factor_all 0.2682
_refine_ls_R_factor_gt 0.0695
_refine_ls_shift/su_max 0.029
_refine_ls_shift/su_mean 0.002
_refine_ls_structure_factor_coef Fsqd
_refine_ls_weighting_details 'calc w=1/[\s^2^(Fo^2^)+(0.0317P)^2^+0.0000P] where P=(Fo^2^+2Fc^2^)/3'
_refine_ls_weighting_scheme calc
_refine_ls_wR_factor_gt 0.1090
_refine_ls_wR_factor_ref 0.1421
_reflns_number_gt 2273
_reflns_number_total 10370
_reflns_threshold_expression >2sigma(I)
_cod_data_source_file om800982r_si_002.cif
_cod_data_source_block 070622a
_cod_depositor_comments
;
The following automatic conversions were performed:

'_symmetry_cell_setting' value 'Triclinic' changed to 'triclinic'
according to /home/saulius/struct/CIF-dictionaries/cif_core.dic
dictionary named 'cif_core.dic' version 2.4.2 from 2011-04-26.

Automatic conversion script
Id: cif_fix_values 1715 2011-07-08 13:25:40Z adriana 

The following automatic conversions were performed:

'_refine_ls_hydrogen_treatment' value 'constra' was replaced with the
value 'constr' as specified in the replacement file
'src/cod-tools/trunk/data/replacement-values/replacement_values.lst'.

Automatic conversion script
Id: cif_fix_values 5376 2017-05-30 11:51:03Z andrius 
;
_cod_original_cell_volume 2996.0(6)
_cod_original_sg_symbol_H-M P-1
_cod_database_code 4068611

loop_
_symmetry_equiv_pos_as_xyz
'x, y, z'
'-x, -y, -z'

loop_
_atom_site_label
_atom_site_type_symbol
_atom_site_fract_x
_atom_site_fract_y
_atom_site_fract_z
_atom_site_U_iso_or_equiv
_atom_site_adp_type
_atom_site_occupancy
_atom_site_symmetry_multiplicity
_atom_site_calc_flag
_atom_site_refinement_flags
_atom_site_disorder_assembly
_atom_site_disorder_group
Ni1 Ni 0.07469(9) 0.75260(7) 0.74996(6) 0.0682(4) Uani 1 1 d . . .
P1 P 0.7190(3) 0.7023(2) 0.47904(19) 0.0935(9) Uani 1 1 d . . .
P2 P 0.6250(4) 0.3480(3) 0.8779(2) 0.1217(11) Uani 1 1 d . . .
F1 F 0.7650(6) 0.6691(6) 0.3923(4) 0.177(3) Uani 1 1 d . A .
F2 F 0.6720(5) 0.7358(5) 0.5667(3) 0.164(2) Uani 1 1 d . A .
F3 F 0.714(4) 0.6049(15) 0.4883(19) 0.225(17) Uani 0.50(3) 1 d P A 1
F4 F 0.5912(13) 0.7299(18) 0.4672(13) 0.106(9) Uani 0.50(3) 1 d P A 1
F5 F 0.718(2) 0.8024(11) 0.4551(14) 0.190(11) Uani 0.50(3) 1 d P A 1
F6 F 0.849(2) 0.688(2) 0.4926(19) 0.158(14) Uani 0.50(3) 1 d P A 1
F7 F 0.587(2) 0.350(2) 0.9696(9) 0.143(9) Uani 0.60(3) 1 d P B 1
F8 F 0.673(2) 0.3453(16) 0.7872(10) 0.166(8) Uani 0.60(3) 1 d P B 1
F9 F 0.642(2) 0.4459(14) 0.8804(18) 0.217(13) Uani 0.60(3) 1 d P B 1
F10 F 0.493(3) 0.393(2) 0.873(2) 0.188(12) Uani 0.60(3) 1 d P B 1
F11 F 0.609(4) 0.254(2) 0.878(2) 0.233(16) Uani 0.60(3) 1 d P B 1
F12 F 0.773(3) 0.325(3) 0.8674(17) 0.187(8) Uani 0.60(3) 1 d P B 1
F3' F 0.832(3) 0.628(3) 0.4974(16) 0.222(19) Uani 0.50(3) 1 d P A 2
F4' F 0.651(4) 0.642(2) 0.5145(19) 0.28(2) Uani 0.50(3) 1 d P A 2
F5' F 0.598(3) 0.7764(19) 0.462(2) 0.206(16) Uani 0.50(3) 1 d P A 2
F6' F 0.802(3) 0.757(3) 0.4510(12) 0.204(17) Uani 0.50(3) 1 d P A 2
F7' F 0.643(3) 0.259(4) 0.929(3) 0.23(2) Uani 0.40(3) 1 d P B 2
F8' F 0.593(4) 0.4345(17) 0.823(3) 0.201(16) Uani 0.40(3) 1 d P B 2
F9' F 0.575(4) 0.409(3) 0.949(3) 0.25(3) Uani 0.40(3) 1 d P B 2
F10' F 0.497(4) 0.342(3) 0.884(3) 0.148(13) Uani 0.40(3) 1 d P B 2
F11' F 0.674(3) 0.283(3) 0.8086(15) 0.185(14) Uani 0.40(3) 1 d P B 2
F12' F 0.743(4) 0.299(4) 0.903(3) 0.187(8) Uani 0.40(3) 1 d P B 2
N1 N 0.0817(8) 0.6782(4) 0.8606(4) 0.074(2) Uani 1 1 d . . .
N2 N -0.1220(8) 0.6979(5) 0.9083(4) 0.093(2) Uani 1 1 d . . .
N3 N 0.2858(7) 0.6631(5) 0.8073(5) 0.082(2) Uani 1 1 d . . .
N4 N 0.3449(8) 0.7317(5) 0.7001(5) 0.085(2) Uani 1 1 d . . .
N5 N 0.0027(6) 0.8791(4) 0.8136(3) 0.0592(17) Uani 1 1 d . . .
N6 N 0.1755(6) 0.8734(4) 0.8553(3) 0.0705(19) Uani 1 1 d . . .
N7 N -0.1662(6) 0.8675(5) 0.7790(3) 0.0683(18) Uani 1 1 d . . .
N8 N -0.1703(7) 0.7488(5) 0.7267(4) 0.075(2) Uani 1 1 d . . .
N9 N 0.0483(5) 0.8981(5) 0.6194(3) 0.0661(18) Uani 1 1 d . . .
N10 N 0.0315(6) 1.0394(5) 0.6631(4) 0.075(2) Uani 1 1 d . . .
N11 N 0.0742(6) 0.7494(5) 0.5866(4) 0.0669(18) Uani 1 1 d . . .
N12 N 0.1681(6) 0.6195(5) 0.6204(4) 0.0703(18) Uani 1 1 d . . .
C1 C -0.0070(10) 0.6623(6) 0.9224(6) 0.078(3) Uani 1 1 d . . .
C2 C -0.2129(11) 0.6855(7) 0.9650(7) 0.116(4) Uani 1 1 d . . .
C3 C -0.1967(11) 0.6480(7) 1.0368(7) 0.118(4) Uani 1 1 d . . .
H3 H -0.2649 0.6451 1.0754 0.142 Uiso 1 1 calc R . .
C4 C -0.0833(14) 0.6153(6) 1.0520(6) 0.094(3) Uani 1 1 d . . .
C5 C 0.0155(12) 0.6251(6) 0.9929(7) 0.082(3) Uani 1 1 d . . .
C6 C 0.1387(13) 0.5923(6) 0.9979(6) 0.102(4) Uani 1 1 d . . .
H6 H 0.1576 0.5639 1.0430 0.122 Uiso 1 1 calc R . .
C7 C 0.2312(11) 0.6021(6) 0.9366(8) 0.111(4) Uani 1 1 d . . .
H7 H 0.3130 0.5801 0.9389 0.133 Uiso 1 1 calc R . .
C8 C 0.1972(11) 0.6462(6) 0.8712(6) 0.074(3) Uani 1 1 d . . .
C9 C -0.3427(9) 0.7195(9) 0.9513(6) 0.218(7) Uani 1 1 d . . .
H9A H -0.3421 0.7544 0.9046 0.327 Uiso 1 1 calc R . .
H9B H -0.3982 0.7566 0.9952 0.327 Uiso 1 1 calc R . .
H9C H -0.3689 0.6686 0.9456 0.327 Uiso 1 1 calc R . .
C10 C -0.0675(9) 0.5729(6) 1.1297(5) 0.146(4) Uani 1 1 d . . .
H10A H -0.0400 0.6099 1.1577 0.219 Uiso 1 1 calc R . .
H10B H -0.0079 0.5135 1.1205 0.219 Uiso 1 1 calc R . .
H10C H -0.1445 0.5682 1.1600 0.219 Uiso 1 1 calc R . .
C11 C 0.2410(7) 0.7209(6) 0.7499(6) 0.067(3) Uani 1 1 d . . .
C12 C 0.4494(11) 0.6841(8) 0.7258(7) 0.120(4) Uani 1 1 d . . .
H12 H 0.5294 0.6820 0.7014 0.144 Uiso 1 1 calc R . .
C13 C 0.4147(9) 0.6419(7) 0.7916(7) 0.118(4) Uani 1 1 d . . .
H13 H 0.4656 0.6055 0.8213 0.142 Uiso 1 1 calc R . .
C14 C 0.3490(7) 0.7923(7) 0.6362(6) 0.094(3) Uani 1 1 d . . .
H14A H 0.2718 0.8098 0.6211 0.112 Uiso 1 1 calc R . .
H14B H 0.4137 0.7618 0.5917 0.112 Uiso 1 1 calc R . .
C15 C 0.3732(9) 0.8794(7) 0.6592(6) 0.138(4) Uani 1 1 d . . .
H15A H 0.3062 0.9105 0.7024 0.166 Uiso 1 1 calc R . .
H15B H 0.4477 0.8608 0.6776 0.166 Uiso 1 1 calc R . .
C16 C 0.3847(10) 0.9406(9) 0.5988(7) 0.173(5) Uani 1 1 d . . .
H16A H 0.3054 0.9698 0.5876 0.207 Uiso 1 1 calc R . .
H16B H 0.4404 0.9082 0.5518 0.207 Uiso 1 1 calc R . .
C17 C 0.4336(12) 1.0128(8) 0.6217(8) 0.268(9) Uani 1 1 d . . .
H17A H 0.4004 1.0276 0.6765 0.402 Uiso 1 1 calc R . .
H17B H 0.4095 1.0662 0.5919 0.402 Uiso 1 1 calc R . .
H17C H 0.5215 0.9897 0.6108 0.402 Uiso 1 1 calc R . .
C18 C 0.0598(8) 0.9229(6) 0.8488(4) 0.062(2) Uani 1 1 d . . .
C19 C 0.2359(9) 0.9109(7) 0.8887(5) 0.085(3) Uani 1 1 d . . .
C20 C 0.1814(10) 1.0025(8) 0.9154(5) 0.099(3) Uani 1 1 d . . .
H20 H 0.2275 1.0284 0.9365 0.119 Uiso 1 1 calc R . .
C21 C 0.0648(10) 1.0557(7) 0.9121(5) 0.089(3) Uani 1 1 d . . .
C22 C -0.0027(9) 1.0139(6) 0.8780(4) 0.071(2) Uani 1 1 d . . .
C23 C -0.1225(9) 1.0552(5) 0.8714(4) 0.079(3) Uani 1 1 d . . .
H23 H -0.1639 1.1145 0.8896 0.094 Uiso 1 1 calc R . .
C24 C -0.1805(7) 1.0097(6) 0.8385(4) 0.074(2) Uani 1 1 d . . .
H24 H -0.2607 1.0368 0.8342 0.089 Uiso 1 1 calc R . .
C25 C -0.1144(8) 0.9211(6) 0.8120(4) 0.064(2) Uani 1 1 d . . .
C26 C 0.3628(7) 0.8574(6) 0.8955(5) 0.131(4) Uani 1 1 d . . .
H26A H 0.3817 0.7959 0.8786 0.196 Uiso 1 1 calc R . .
H26B H 0.3670 0.8586 0.9490 0.196 Uiso 1 1 calc R . .
H26C H 0.4208 0.8835 0.8632 0.196 Uiso 1 1 calc R . .
C27 C 0.0127(7) 1.1519(6) 0.9430(5) 0.114(3) Uani 1 1 d . . .
H27A H -0.0678 1.1615 0.9766 0.171 Uiso 1 1 calc R . .
H27B H 0.0077 1.1925 0.9000 0.171 Uiso 1 1 calc R . .
H27C H 0.0649 1.1631 0.9722 0.171 Uiso 1 1 calc R . .
C28 C -0.0910(7) 0.7808(6) 0.7511(4) 0.064(2) Uani 1 1 d . . .
C29 C -0.2882(7) 0.8884(6) 0.7744(5) 0.088(3) Uani 1 1 d . . .
H29 H -0.3535 0.9408 0.7916 0.106 Uiso 1 1 calc R . .
C30 C -0.2876(8) 0.8158(8) 0.7400(5) 0.094(3) Uani 1 1 d . . .
H30 H -0.3550 0.8091 0.7262 0.112 Uiso 1 1 calc R . .
C31 C -0.1378(7) 0.6569(6) 0.6911(5) 0.092(3) Uani 1 1 d D . .
H31A H -0.1727 0.6622 0.6462 0.111 Uiso 1 1 calc R . .
H31B H -0.0493 0.6321 0.6726 0.111 Uiso 1 1 calc R . .
C32 C -0.1819(12) 0.5951(8) 0.7458(6) 0.196(6) Uani 1 1 d D . .
H32A H -0.2703 0.6122 0.7546 0.236 Uiso 1 1 calc R . .
H32B H -0.1637 0.6010 0.7955 0.236 Uiso 1 1 calc R . .
C33 C -0.1224(17) 0.4917(10) 0.7163(9) 0.273(9) Uani 1 1 d D . .
H33A H -0.0352 0.4740 0.7132 0.328 Uiso 1 1 calc R . .
H33B H -0.1566 0.4553 0.7562 0.328 Uiso 1 1 calc R . .
C34 C -0.1354(16) 0.4705(11) 0.6502(8) 0.272(9) Uani 1 1 d D . .
H34A H -0.2146 0.5063 0.6436 0.408 Uiso 1 1 calc R . .
H34B H -0.1283 0.4075 0.6494 0.408 Uiso 1 1 calc R . .
H34C H -0.0728 0.4818 0.6084 0.408 Uiso 1 1 calc R . .
C35 C -0.0178(8) 0.9893(6) 0.6278(4) 0.062(2) Uani 1 1 d . . .
C36 C -0.0319(9) 1.1261(7) 0.6725(5) 0.074(3) Uani 1 1 d . . .
C37 C -0.1432(9) 1.1692(6) 0.6501(5) 0.091(3) Uani 1 1 d . . .
H37 H -0.1839 1.2307 0.6608 0.109 Uiso 1 1 calc R . .
C38 C -0.1907(8) 1.1187(7) 0.6119(6) 0.090(3) Uani 1 1 d . . .
C39 C -0.1245(8) 1.0256(7) 0.5995(5) 0.073(2) Uani 1 1 d . . .
C40 C -0.1623(8) 0.9656(7) 0.5615(5) 0.088(3) Uani 1 1 d . . .
H40 H -0.2311 0.9869 0.5413 0.106 Uiso 1 1 calc R . .
C41 C -0.0953(8) 0.8764(7) 0.5557(5) 0.083(3) Uani 1 1 d . . .
H41 H -0.1185 0.8359 0.5313 0.100 Uiso 1 1 calc R . .
C42 C 0.0073(8) 0.8454(6) 0.5857(5) 0.069(2) Uani 1 1 d . . .
C43 C 0.0207(7) 1.1836(5) 0.7107(4) 0.104(3) Uani 1 1 d . . .
H43A H -0.0436 1.2233 0.7496 0.157 Uiso 1 1 calc R . .
H43B H 0.0570 1.2188 0.6717 0.157 Uiso 1 1 calc R . .
H43C H 0.0822 1.1450 0.7350 0.157 Uiso 1 1 calc R . .
C44 C -0.3097(8) 1.1644(6) 0.5831(6) 0.143(4) Uani 1 1 d . . .
H44A H -0.3422 1.2272 0.5991 0.214 Uiso 1 1 calc R . .
H44B H -0.3694 1.1348 0.6055 0.214 Uiso 1 1 calc R . .
H44C H -0.2907 1.1595 0.5271 0.214 Uiso 1 1 calc R . .
C45 C 0.1126(7) 0.7070(6) 0.6486(5) 0.064(2) Uani 1 1 d . . .
C46 C 0.1619(8) 0.6108(7) 0.5424(5) 0.091(3) Uani 1 1 d . . .
H46 H 0.1941 0.5582 0.5115 0.109 Uiso 1 1 calc R . .
C47 C 0.0997(9) 0.6944(7) 0.5218(5) 0.090(3) Uani 1 1 d . . .
H47 H 0.0787 0.7111 0.4745 0.108 Uiso 1 1 calc R . .
C48 C 0.2296(8) 0.5423(5) 0.6639(5) 0.089(3) Uani 1 1 d . . .
H48A H 0.1978 0.4927 0.6620 0.107 Uiso 1 1 calc R . .
H48B H 0.2133 0.5602 0.7183 0.107 Uiso 1 1 calc R . .
C49 C 0.3721(10) 0.5107(7) 0.6265(5) 0.116(3) Uani 1 1 d . . .
H49A H 0.3889 0.4885 0.5733 0.139 Uiso 1 1 calc R . .
H49B H 0.4029 0.5614 0.6249 0.139 Uiso 1 1 calc R . .
C50 C 0.4347(10) 0.4375(8) 0.6741(7) 0.155(5) Uani 1 1 d . . .
H50A H 0.4087 0.3846 0.6739 0.186 Uiso 1 1 calc R . .
H50B H 0.4182 0.4580 0.7278 0.186 Uiso 1 1 calc R . .
C51 C 0.5756(10) 0.4160(7) 0.6314(7) 0.202(5) Uani 1 1 d . . .
H51A H 0.5935 0.3826 0.5835 0.303 Uiso 1 1 calc R . .
H51B H 0.6249 0.3807 0.6649 0.303 Uiso 1 1 calc R . .
H51C H 0.5938 0.4717 0.6199 0.303 Uiso 1 1 calc R . .

loop_
_atom_site_aniso_label
_atom_site_aniso_U_11
_atom_site_aniso_U_22
_atom_site_aniso_U_33
_atom_site_aniso_U_23
_atom_site_aniso_U_13
_atom_site_aniso_U_12
Ni1 0.0538(8) 0.0723(8) 0.0815(8) -0.0134(6) -0.0196(6) -0.0193(6)
P1 0.088(3) 0.099(3) 0.093(3) -0.019(2) -0.0233(19) -0.024(2)
P2 0.098(3) 0.153(5) 0.106(4) -0.012(4) -0.020(2) -0.031(3)
F1 0.165(6) 0.226(8) 0.137(6) -0.040(6) -0.042(5) -0.046(6)
F2 0.153(6) 0.217(7) 0.107(5) -0.042(5) -0.035(4) -0.029(5)
F3 0.39(4) 0.031(12) 0.32(3) 0.001(14) -0.21(3) -0.061(19)
F4 0.046(9) 0.12(2) 0.138(12) 0.000(14) -0.050(7) 0.013(10)
F5 0.14(2) 0.066(12) 0.39(3) 0.055(11) -0.082(17) -0.054(13)
F6 0.086(13) 0.21(3) 0.20(2) -0.07(2) -0.075(13) -0.032(19)
F7 0.143(16) 0.17(2) 0.104(11) 0.020(13) -0.025(10) -0.043(15)
F8 0.258(16) 0.16(2) 0.077(10) 0.025(11) 0.002(9) -0.094(17)
F9 0.26(2) 0.171(18) 0.26(3) 0.006(16) -0.039(16) -0.145(17)
F10 0.134(18) 0.16(3) 0.27(2) 0.07(2) -0.089(16) -0.03(2)
F11 0.33(4) 0.18(3) 0.27(3) -0.01(2) -0.13(3) -0.14(3)
F12 0.128(15) 0.29(2) 0.15(2) -0.024(18) -0.010(15) -0.089(11)
F3' 0.21(3) 0.20(3) 0.158(19) 0.02(2) -0.06(2) 0.09(2)
F4' 0.34(4) 0.14(3) 0.31(3) -0.02(2) 0.12(3) -0.16(3)
F5' 0.26(3) 0.076(19) 0.209(19) 0.018(15) -0.066(17) 0.049(16)
F6' 0.15(3) 0.41(5) 0.133(16) 0.031(19) -0.042(14) -0.20(3)
F7' 0.12(2) 0.21(4) 0.25(4) 0.11(4) 0.00(2) 0.03(2)
F8' 0.25(3) 0.076(18) 0.35(4) 0.09(2) -0.18(3) -0.091(19)
F9' 0.37(5) 0.14(3) 0.21(4) -0.12(3) -0.20(4) 0.10(3)
F10' 0.11(3) 0.13(3) 0.21(2) 0.08(3) -0.037(18) -0.07(3)
F11' 0.25(2) 0.20(4) 0.076(19) -0.03(2) 0.055(18) -0.09(3)
F12' 0.128(15) 0.29(2) 0.15(2) -0.024(18) -0.010(15) -0.089(11)
N1 0.075(6) 0.057(5) 0.097(6) -0.011(4) -0.042(5) -0.014(5)
N2 0.079(6) 0.116(7) 0.067(5) 0.019(5) -0.009(5) -0.017(6)
N3 0.078(6) 0.053(5) 0.125(7) 0.000(5) -0.059(6) -0.007(5)
N4 0.078(7) 0.073(6) 0.106(7) -0.012(5) -0.023(6) -0.025(5)
N5 0.065(5) 0.052(4) 0.063(4) -0.008(3) -0.024(4) -0.014(4)
N6 0.073(5) 0.070(5) 0.082(5) -0.003(4) -0.034(4) -0.029(5)
N7 0.053(5) 0.081(6) 0.076(5) 0.007(4) -0.033(4) -0.016(5)
N8 0.061(5) 0.074(6) 0.099(5) 0.000(4) -0.026(4) -0.028(5)
N9 0.063(5) 0.065(5) 0.070(5) -0.006(4) -0.012(4) -0.023(5)
N10 0.088(6) 0.065(5) 0.082(5) 0.001(4) -0.021(4) -0.036(5)
N11 0.075(5) 0.066(6) 0.064(5) -0.013(5) -0.014(4) -0.027(5)
N12 0.070(5) 0.058(6) 0.076(6) -0.013(5) -0.008(4) -0.016(4)
C1 0.079(8) 0.075(7) 0.075(8) 0.005(6) -0.020(7) -0.018(6)
C2 0.120(11) 0.137(10) 0.072(8) 0.028(7) -0.012(8) -0.028(8)
C3 0.111(10) 0.136(10) 0.091(10) 0.021(7) -0.003(8) -0.036(8)
C4 0.157(11) 0.056(7) 0.052(7) -0.006(6) -0.014(8) -0.019(8)
C5 0.115(10) 0.051(6) 0.082(9) -0.010(6) -0.055(8) -0.003(7)
C6 0.167(12) 0.065(7) 0.089(9) 0.026(6) -0.069(8) -0.034(8)
C7 0.168(12) 0.075(8) 0.131(10) 0.036(8) -0.109(10) -0.047(8)
C8 0.100(9) 0.056(7) 0.078(8) -0.014(6) -0.022(7) -0.039(7)
C9 0.071(8) 0.40(2) 0.150(10) 0.117(12) -0.024(8) -0.054(11)
C10 0.255(13) 0.114(9) 0.083(7) 0.026(7) -0.064(8) -0.065(9)
C11 0.048(6) 0.051(6) 0.096(7) -0.038(5) 0.007(6) -0.019(5)
C12 0.072(9) 0.106(10) 0.188(14) -0.020(9) -0.065(10) -0.006(7)
C13 0.052(8) 0.101(10) 0.203(13) -0.030(9) -0.074(9) 0.012(6)
C14 0.061(6) 0.094(8) 0.127(9) -0.019(7) -0.008(6) -0.033(6)
C15 0.162(10) 0.116(10) 0.133(10) 0.029(8) -0.003(8) -0.070(9)
C16 0.135(10) 0.168(14) 0.182(13) 0.009(11) 0.003(9) -0.036(10)
C17 0.303(19) 0.142(13) 0.44(2) 0.056(14) -0.168(17) -0.136(14)
C18 0.055(6) 0.049(6) 0.081(6) -0.004(5) -0.018(5) -0.014(5)
C19 0.095(8) 0.068(7) 0.105(7) -0.005(6) -0.037(6) -0.033(7)
C20 0.105(9) 0.104(10) 0.101(8) 0.002(7) -0.015(7) -0.058(8)
C21 0.127(9) 0.067(8) 0.064(6) -0.019(5) -0.006(6) -0.030(7)
C22 0.076(7) 0.070(7) 0.063(6) -0.020(5) -0.007(5) -0.021(6)
C23 0.085(7) 0.060(6) 0.065(6) -0.001(5) 0.003(5) -0.005(6)
C24 0.072(6) 0.051(6) 0.092(7) -0.012(5) -0.019(5) -0.008(6)
C25 0.052(6) 0.060(7) 0.077(6) 0.001(5) -0.025(5) -0.007(5)
C26 0.087(8) 0.133(9) 0.194(11) -0.012(8) -0.084(7) -0.024(7)
C27 0.113(8) 0.091(8) 0.116(8) -0.030(6) 0.005(6) -0.021(7)
C28 0.046(6) 0.071(7) 0.081(6) -0.013(5) -0.016(5) -0.023(6)
C29 0.050(6) 0.095(8) 0.127(8) -0.008(6) -0.041(5) -0.017(6)
C30 0.054(7) 0.135(10) 0.100(8) 0.011(7) -0.026(6) -0.038(7)
C31 0.090(7) 0.093(8) 0.101(7) -0.015(7) -0.010(5) -0.046(6)
C32 0.346(18) 0.099(10) 0.134(10) 0.002(9) -0.011(11) -0.095(12)
C33 0.45(3) 0.23(2) 0.23(2) 0.032(17) -0.15(2) -0.19(2)
C34 0.46(3) 0.228(18) 0.239(19) 0.063(15) -0.16(2) -0.209(19)
C35 0.063(7) 0.057(7) 0.057(6) 0.004(5) -0.008(5) -0.012(6)
C36 0.096(8) 0.047(6) 0.065(6) -0.008(5) 0.007(5) -0.023(6)
C37 0.102(8) 0.060(7) 0.092(7) 0.009(6) -0.021(6) -0.003(7)
C38 0.078(8) 0.063(8) 0.114(8) 0.010(6) -0.007(6) -0.016(7)
C39 0.078(7) 0.072(8) 0.072(6) -0.002(6) -0.020(5) -0.025(7)
C40 0.084(7) 0.077(8) 0.098(7) 0.005(6) -0.020(6) -0.019(7)
C41 0.084(8) 0.091(8) 0.093(7) 0.000(6) -0.033(6) -0.044(7)
C42 0.076(7) 0.065(7) 0.069(6) 0.008(5) -0.023(5) -0.022(6)
C43 0.136(8) 0.069(6) 0.105(7) -0.021(5) -0.011(6) -0.037(6)
C44 0.095(8) 0.083(8) 0.228(12) 0.013(7) -0.058(8) 0.014(7)
C45 0.056(6) 0.065(7) 0.070(7) -0.012(6) -0.014(5) -0.018(5)
C46 0.124(9) 0.094(9) 0.052(7) -0.028(6) -0.011(6) -0.035(7)
C47 0.121(9) 0.093(8) 0.068(7) 0.000(7) -0.033(6) -0.044(7)
C48 0.087(8) 0.053(6) 0.132(8) -0.013(6) -0.039(7) -0.016(6)
C49 0.115(10) 0.105(9) 0.142(9) -0.034(7) -0.050(8) -0.035(8)
C50 0.087(9) 0.136(11) 0.230(14) -0.020(10) -0.061(9) 0.002(8)
C51 0.160(12) 0.149(12) 0.300(16) -0.056(11) -0.100(12) -0.010(10)

loop_
_atom_type_symbol
_atom_type_description
_atom_type_scat_dispersion_real
_atom_type_scat_dispersion_imag
_atom_type_scat_source
C C 0.0033 0.0016 'International Tables Vol C Tables 4.2.6.8 and 6.1.1.4'
H H 0.0000 0.0000 'International Tables Vol C Tables 4.2.6.8 and 6.1.1.4'
N N 0.0061 0.0033 'International Tables Vol C Tables 4.2.6.8 and 6.1.1.4'
F F 0.0171 0.0103 'International Tables Vol C Tables 4.2.6.8 and 6.1.1.4'
Ni Ni 0.3393 1.1124 'International Tables Vol C Tables 4.2.6.8 and 6.1.1.4'
P P 0.1023 0.0942 'International Tables Vol C Tables 4.2.6.8 and 6.1.1.4'

loop_
_geom_angle_atom_site_label_1
_geom_angle_atom_site_label_2
_geom_angle_atom_site_label_3
_geom_angle
C45 Ni1 C28 88.0(3)
C45 Ni1 C11 91.9(3)
C28 Ni1 C11 178.3(4)
C45 Ni1 N5 140.4(3)
C28 Ni1 N5 80.3(3)
C11 Ni1 N5 100.8(3)
C45 Ni1 N1 129.0(3)
C28 Ni1 N1 101.1(3)
C11 Ni1 N1 77.6(4)
N5 Ni1 N1 90.5(2)
F4' P1 F6' 171(2)
F4' P1 F4 66.5(17)
F6' P1 F4 122.3(15)
F4' P1 F3 31.8(18)
F6' P1 F3 143.9(19)
F4 P1 F3 87.3(15)
F4' P1 F3' 85(2)
F6' P1 F3' 86.7(14)
F4 P1 F3' 149.7(17)
F3 P1 F3' 62.5(16)
F4' P1 F1 102.2(13)
F6' P1 F1 81.7(10)
F4 P1 F1 87.0(9)
F3 P1 F1 79.7(12)
F3' P1 F1 89.2(11)
F4' P1 F2 77.6(13)
F6' P1 F2 98.5(10)
F4 P1 F2 92.7(8)
F3 P1 F2 100.2(13)
F3' P1 F2 91.0(11)
F1 P1 F2 179.8(4)
F4' P1 F6 120(2)
F6' P1 F6 51.0(12)
F4 P1 F6 171.8(12)
F3 P1 F6 100.7(14)
F3' P1 F6 38.3(14)
F1 P1 F6 96.0(12)
F2 P1 F6 84.2(11)
F4' P1 F5 148.7(15)
F6' P1 F5 37.9(12)
F4 P1 F5 86.7(11)
F3 P1 F5 169.8(13)
F3' P1 F5 123.5(15)
F1 P1 F5 91.7(10)
F2 P1 F5 88.3(9)
F6 P1 F5 85.7(11)
F4' P1 F5' 92.3(17)
F6' P1 F5' 96.0(17)
F4 P1 F5' 27.8(14)
F3 P1 F5' 115.0(16)
F3' P1 F5' 177.3(18)
F1 P1 F5' 91.3(12)
F2 P1 F5' 88.5(12)
F6 P1 F5' 144.2(15)
F5 P1 F5' 59.1(12)
F9' P2 F11' 177(3)
F9' P2 F10 79(2)
F11' P2 F10 101(2)
F9' P2 F12' 92(2)
F11' P2 F12' 87(2)
F10 P2 F12' 166(2)
F9' P2 F10' 90(3)
F11' P2 F10' 89(2)
F10 P2 F10' 30.6(11)
F12' P2 F10' 141(3)
F9' P2 F11 122(3)
F11' P2 F11 54.6(14)
F10 P2 F11 90.9(14)
F12' P2 F11 85(3)
F10' P2 F11 61.2(14)
F9' P2 F8 144(3)
F11' P2 F8 39.0(12)
F10 P2 F8 91.7(16)
F12' P2 F8 101.5(18)
F10' P2 F8 100(2)
F11 P2 F8 92.1(13)
F9' P2 F7 35.9(16)
F11' P2 F7 141.2(19)
F10 P2 F7 92.4(17)
F12' P2 F7 74.5(18)
F10' P2 F7 84.8(19)
F11 P2 F7 89.4(14)
F8 P2 F7 175.6(11)
F9' P2 F7' 93(2)
F11' P2 F7' 85(3)
F10 P2 F7' 113.3(17)
F12' P2 F7' 57(2)
F10' P2 F7' 84.4(19)
F11 P2 F7' 40.5(19)
F8 P2 F7' 123(2)
F7 P2 F7' 56.8(16)
F9' P2 F9 57(2)
F11' P2 F9 126.4(18)
F10 P2 F9 90.1(14)
F12' P2 F9 93(3)
F10' P2 F9 119.5(17)
F11 P2 F9 178.4(14)
F8 P2 F9 89.2(13)
F7 P2 F9 89.2(10)
F7' P2 F9 138(2)
F9' P2 F8' 90(2)
F11' P2 F8' 92.3(15)
F10 P2 F8' 60.4(13)
F12' P2 F8' 130(3)
F10' P2 F8' 88.5(15)
F11 P2 F8' 132.5(14)
F8 P2 F8' 55.6(14)
F7 P2 F8' 126(2)
F7' P2 F8' 172(2)
F9 P2 F8' 49.1(10)
F9' P2 F12 101(2)
F11' P2 F12 79.8(16)
F10 P2 F12 163(2)
F12' P2 F12 29.2(17)
F10' P2 F12 165(2)
F11 P2 F12 104(2)
F8 P2 F12 78.1(14)
F7 P2 F12 97.4(13)
F7' P2 F12 84.2(18)
F9 P2 F12 75.7(16)
F8' P2 F12 102(2)
C8 N1 C1 114.0(8)
C8 N1 Ni1 112.2(7)
C1 N1 Ni1 133.7(7)
C2 N2 C1 114.8(9)
C11 N3 C8 116.5(9)
C11 N3 C13 109.9(8)
C8 N3 C13 133.1(10)
C11 N4 C12 111.0(9)
C11 N4 C14 126.5(9)
C12 N4 C14 122.0(9)
C25 N5 C18 118.5(7)
C25 N5 Ni1 111.3(5)
C18 N5 Ni1 130.1(5)
C19 N6 C18 119.3(7)
C28 N7 C29 114.5(7)
C28 N7 C25 117.6(7)
C29 N7 C25 127.7(8)
C28 N8 C30 109.9(7)
C28 N8 C31 124.7(8)
C30 N8 C31 125.3(7)
C42 N9 C35 117.8(7)
C36 N10 C35 114.6(8)
C45 N11 C47 115.3(8)
C45 N11 C42 124.4(8)
C47 N11 C42 120.4(8)
C45 N12 C46 111.9(7)
C45 N12 C48 125.5(8)
C46 N12 C48 122.6(8)
N2 C1 N1 110.9(10)
N2 C1 C5 124.5(10)
N1 C1 C5 124.2(10)
N2 C2 C3 123.3(10)
N2 C2 C9 117.5(10)
C3 C2 C9 119.1(11)
C4 C3 C2 121.9(10)
C3 C4 C5 116.5(10)
C3 C4 C10 120.9(12)
C5 C4 C10 122.6(12)
C1 C5 C4 118.6(10)
C1 C5 C6 117.3(11)
C4 C5 C6 123.8(12)
C7 C6 C5 120.6(10)
C6 C7 C8 117.1(11)
N1 C8 C7 126.4(9)
N1 C8 N3 112.9(10)
C7 C8 N3 120.7(12)
N4 C11 N3 103.8(8)
N4 C11 Ni1 135.9(9)
N3 C11 Ni1 119.8(7)
C13 C12 N4 108.2(11)
C12 C13 N3 107.0(10)
N4 C14 C15 111.1(8)
C16 C15 C14 115.0(11)
C15 C16 C17 110.8(12)
N5 C18 N6 115.9(7)
N5 C18 C22 120.0(8)
N6 C18 C22 124.1(7)
N6 C19 C20 119.3(9)
N6 C19 C26 119.6(9)
C20 C19 C26 121.1(8)
C21 C20 C19 124.5(9)
C20 C21 C22 116.2(9)
C20 C21 C27 121.3(9)
C22 C21 C27 122.5(10)
C23 C22 C18 118.6(8)
C23 C22 C21 124.9(10)
C18 C22 C21 116.4(9)
C24 C23 C22 121.0(8)
C23 C24 C25 117.2(8)
N5 C25 C24 124.6(7)
N5 C25 N7 113.6(8)
C24 C25 N7 121.9(8)
N8 C28 N7 101.6(7)
N8 C28 Ni1 142.0(7)
N7 C28 Ni1 116.0(5)
C30 C29 N7 103.0(8)
C29 C30 N8 110.9(8)
C32 C31 N8 112.4(8)
C31 C32 C33 113.2(10)
C34 C33 C32 118.2(16)
N10 C35 N9 114.1(8)
N10 C35 C39 124.5(8)
N9 C35 C39 121.4(8)
N10 C36 C37 125.9(8)
N10 C36 C43 115.9(9)
C37 C36 C43 118.2(9)
C38 C37 C36 119.3(9)
C37 C38 C39 116.6(9)
C37 C38 C44 120.8(10)
C39 C38 C44 122.5(9)
C38 C39 C35 119.0(9)
C38 C39 C40 122.9(10)
C35 C39 C40 118.2(9)
C41 C40 C39 118.3(9)
C40 C41 C42 120.4(9)
N9 C42 C41 123.9(9)
N9 C42 N11 114.4(8)
C41 C42 N11 121.5(9)
N11 C45 N12 101.7(7)
N11 C45 Ni1 127.9(7)
N12 C45 Ni1 129.6(7)
C47 C46 N12 106.3(8)
C46 C47 N11 104.9(8)
N12 C48 C49 109.6(7)
C50 C49 C48 109.4(9)
C49 C50 C51 103.3(10)

loop_
_geom_bond_atom_site_label_1
_geom_bond_atom_site_label_2
_geom_bond_distance
Ni1 C45 1.857(8)
Ni1 C28 1.868(7)
Ni1 C11 1.876(8)
Ni1 N5 2.140(6)
Ni1 N1 2.217(7)
P1 F4' 1.45(2)
P1 F6' 1.48(2)
P1 F4 1.504(14)
P1 F3 1.54(2)
P1 F3' 1.55(2)
P1 F1 1.550(6)
P1 F2 1.567(6)
P1 F6 1.57(2)
P1 F5 1.592(16)
P1 F5' 1.61(3)
P2 F9' 1.50(3)
P2 F11' 1.51(3)
P2 F10 1.52(3)
P2 F12' 1.52(5)
P2 F10' 1.54(4)
P2 F11 1.54(2)
P2 F8 1.556(17)
P2 F7 1.566(16)
P2 F7' 1.60(3)
P2 F9 1.610(19)
P2 F8' 1.61(2)
P2 F12 1.64(3)
N1 C8 1.358(9)
N1 C1 1.386(9)
N2 C2 1.331(10)
N2 C1 1.380(9)
N3 C11 1.405(9)
N3 C8 1.413(9)
N3 C13 1.414(10)
N4 C11 1.376(8)
N4 C12 1.395(10)
N4 C14 1.429(9)
N5 C25 1.340(8)
N5 C18 1.369(7)
N6 C19 1.315(8)
N6 C18 1.372(8)
N7 C28 1.396(8)
N7 C29 1.401(8)
N7 C25 1.410(8)
N8 C28 1.361(7)
N8 C30 1.419(9)
N8 C31 1.494(9)
N9 C42 1.314(8)
N9 C35 1.383(8)
N10 C36 1.316(9)
N10 C35 1.370(8)
N11 C45 1.346(8)
N11 C47 1.383(9)
N11 C42 1.454(9)
N12 C45 1.371(8)
N12 C46 1.413(8)
N12 C48 1.476(8)
C1 C5 1.391(10)
C2 C3 1.396(11)
C2 C9 1.537(11)
C3 C4 1.367(11)
C4 C5 1.404(11)
C4 C10 1.514(10)
C5 C6 1.410(11)
C6 C7 1.375(11)
C7 C8 1.389(10)
C12 C13 1.340(11)
C14 C15 1.570(10)
C15 C16 1.398(11)
C16 C17 1.537(13)
C18 C22 1.432(9)
C19 C20 1.419(11)
C19 C26 1.500(10)
C20 C21 1.380(10)
C21 C22 1.435(10)
C21 C27 1.504(10)
C22 C23 1.392(9)
C23 C24 1.371(9)
C24 C25 1.393(9)
C29 C30 1.315(9)
C31 C32 1.448(9)
C32 C33 1.599(12)
C33 C34 1.289(10)
C35 C39 1.413(9)
C36 C37 1.419(10)
C36 C43 1.515(9)
C37 C38 1.391(10)
C38 C39 1.412(10)
C38 C44 1.560(10)
C39 C40 1.422(9)
C40 C41 1.357(9)
C41 C42 1.384(9)
C46 C47 1.355(10)
C48 C49 1.576(10)
C49 C50 1.488(11)
C50 C51 1.587(12)
